data_7013278
loop_
_publ_author_name
'Masuda, Jason D.'
'Wei, Pingrong'
'Stephan, Douglas W.'

_publ_section_title
;
 Nickel and palladium phosphinimine-imine ligand complexes
;
_journal_issue 18
_journal_name_full 'Dalton Transactions'
_journal_page_first 3500
_journal_paper_doi 10.1039/b306110h
_journal_year 2003
_chemical_formula_sum 'C47 H64 Br2 Li N2 Ni O2 P'
_chemical_formula_weight 945.44
_space_group_IT_number 2
_symmetry_cell_setting triclinic
_symmetry_space_group_name_Hall '-P 1'
_symmetry_space_group_name_H-M 'P -1'
_atom_sites_solution_hydrogens geom
_atom_sites_solution_primary direct
_atom_sites_solution_secondary difmap
_audit_creation_method SHELXL-97
_cell_angle_alpha 81.631(10)
_cell_angle_beta 74.457(12)
_cell_angle_gamma 67.997(9)
_cell_formula_units_Z 2
_cell_length_a 11.284(6)
_cell_length_b 13.404(7)
_cell_length_c 18.234(10)
_cell_measurement_temperature 293(2)
_cell_measurement_theta_max 50.0
_cell_measurement_theta_min 2.0
_cell_volume 2460(2)
_computing_structure_refinement 'SHELXL-97 (Sheldrick, 1997)'
_computing_structure_solution 'SHELXS-97 (Sheldrick, 1990)'
_diffrn_ambient_temperature 293(2)
_diffrn_measured_fraction_theta_full 0.985
_diffrn_measured_fraction_theta_max 0.985
_diffrn_radiation_monochromator graphite
_diffrn_radiation_source 'fine-focus sealed tube'
_diffrn_radiation_type MoK\a
_diffrn_radiation_wavelength 0.71073
_diffrn_reflns_av_R_equivalents 0.0782
_diffrn_reflns_av_sigmaI/netI 0.1749
_diffrn_reflns_limit_h_max 7
_diffrn_reflns_limit_h_min -12
_diffrn_reflns_limit_k_max 14
_diffrn_reflns_limit_k_min -14
_diffrn_reflns_limit_l_max 18
_diffrn_reflns_limit_l_min -20
_diffrn_reflns_number 10205
_diffrn_reflns_theta_full 23.28
_diffrn_reflns_theta_max 23.27
_diffrn_reflns_theta_min 1.96
_exptl_absorpt_coefficient_mu 2.086
_exptl_absorpt_correction_T_max 0.256594
_exptl_absorpt_correction_T_min 0.111712
_exptl_absorpt_correction_type sadabs
_exptl_crystal_density_diffrn 1.276
_exptl_crystal_density_method 'not measured'
_exptl_crystal_F_000 984
_exptl_crystal_size_max 0.26
_exptl_crystal_size_mid 0.24
_exptl_crystal_size_min 0.18
_refine_diff_density_max 1.203
_refine_diff_density_min -0.654
_refine_diff_density_rms 0.094
_refine_ls_extinction_method none
_refine_ls_goodness_of_fit_ref 0.906
_refine_ls_hydrogen_treatment mixed
_refine_ls_matrix_type full
_refine_ls_number_parameters 501
_refine_ls_number_reflns 6993
_refine_ls_number_restraints 0
_refine_ls_restrained_S_all 0.906
_refine_ls_R_factor_all 0.1780
_refine_ls_R_factor_gt 0.0671
_refine_ls_shift/su_max 0.185
_refine_ls_shift/su_mean 0.006
_refine_ls_structure_factor_coef Fsqd
_refine_ls_weighting_details 'calc w=1/[\s^2^(Fo^2^)+(0.0972P)^2^+0.0000P] where P=(Fo^2^+2Fc^2^)/3'
_refine_ls_weighting_scheme calc
_refine_ls_wR_factor_gt 0.1485
_refine_ls_wR_factor_ref 0.1909
_reflns_number_gt 3057
_reflns_number_total 6993
_reflns_threshold_expression >2sigma(I)
_cod_data_source_file b306110h.txt
_cod_data_source_block '[Ni((C6H3i-Pr2)NC(Me)CHPPh2(NC6H3i-Pr2))(?-Br)2Li(THF)2]'
_cod_original_sg_symbol_H-M P-1
_cod_database_code 7013278

loop_
_symmetry_equiv_pos_as_xyz
'x, y, z'
'-x, -y, -z'

loop_
_atom_site_label
_atom_site_type_symbol
_atom_site_fract_x
_atom_site_fract_y
_atom_site_fract_z
_atom_site_U_iso_or_equiv
_atom_site_adp_type
_atom_site_occupancy
_atom_site_symmetry_multiplicity
_atom_site_calc_flag
_atom_site_refinement_flags
_atom_site_disorder_assembly
_atom_site_disorder_group
Ni1 Ni 0.47790(12) 0.32260(9) 0.25210(6) 0.0462(4) Uani 1 1 d . . .
Br1 Br 0.59965(11) 0.43335(8) 0.26807(6) 0.0668(4) Uani 1 1 d . . .
Br2 Br 0.46210(12) 0.38840(10) 0.12165(6) 0.0759(4) Uani 1 1 d . . .
P1 P 0.5740(3) 0.09693(19) 0.33561(13) 0.0504(7) Uani 1 1 d . . .
N1 N 0.5710(7) 0.1628(5) 0.2534(3) 0.0389(18) Uani 1 1 d . . .
N2 N 0.3362(7) 0.3369(6) 0.3465(4) 0.050(2) Uani 1 1 d . . .
O1 O 0.3764(9) 0.6692(7) 0.1498(5) 0.105(3) Uani 1 1 d . . .
O2 O 0.6726(10) 0.5851(7) 0.0934(4) 0.108(3) Uani 1 1 d . . .
Li1 Li 0.532(2) 0.5345(14) 0.1480(10) 0.083(6) Uani 1 1 d . . .
C1 C 0.7175(11) 0.0812(8) 0.3707(5) 0.057(3) Uani 1 1 d . . .
C2 C 0.8143(14) -0.0158(10) 0.3854(7) 0.094(4) Uani 1 1 d . . .
H2A H 0.8067 -0.0802 0.3782 0.112 Uiso 1 1 calc R . .
C3 C 0.9193(17) -0.0190(13) 0.4100(9) 0.137(6) Uani 1 1 d . . .
H3A H 0.9811 -0.0853 0.4198 0.164 Uiso 1 1 calc R . .
C4 C 0.9361(16) 0.0742(16) 0.4205(8) 0.119(5) Uani 1 1 d . . .
H4A H 1.0109 0.0715 0.4343 0.143 Uiso 1 1 calc R . .
C5 C 0.8368(17) 0.1742(12) 0.4099(7) 0.096(4) Uani 1 1 d . . .
H5A H 0.8431 0.2380 0.4196 0.115 Uiso 1 1 calc R . .
C6 C 0.7320(13) 0.1762(9) 0.3854(6) 0.077(4) Uani 1 1 d . . .
H6A H 0.6677 0.2423 0.3781 0.092 Uiso 1 1 calc R . .
C7 C 0.5889(10) -0.0425(7) 0.3319(5) 0.055(3) Uani 1 1 d . . .
C8 C 0.4965(12) -0.0831(9) 0.3812(6) 0.090(4) Uani 1 1 d . . .
H8A H 0.4260 -0.0387 0.4155 0.108 Uiso 1 1 calc R . .
C9 C 0.5117(19) -0.1907(11) 0.3784(9) 0.121(6) Uani 1 1 d . . .
H9A H 0.4488 -0.2169 0.4099 0.146 Uiso 1 1 calc R . .
C10 C 0.6172(17) -0.2586(10) 0.3303(9) 0.106(5) Uani 1 1 d . . .
H10A H 0.6283 -0.3310 0.3308 0.128 Uiso 1 1 calc R . .
C11 C 0.7055(12) -0.2188(8) 0.2817(7) 0.078(3) Uani 1 1 d . . .
H11A H 0.7747 -0.2638 0.2471 0.093 Uiso 1 1 calc R . .
C12 C 0.6946(10) -0.1140(8) 0.2827(6) 0.062(3) Uani 1 1 d . . .
H12A H 0.7584 -0.0897 0.2502 0.075 Uiso 1 1 calc R . .
C13 C 0.5717(10) 0.0632(7) 0.1502(5) 0.052(3) Uani 1 1 d . . .
C14 C 0.6402(12) 0.0060(8) 0.0847(6) 0.073(3) Uani 1 1 d . . .
H14A H 0.5991 -0.0279 0.0640 0.088 Uiso 1 1 calc R . .
C15 C 0.7689(14) -0.0017(10) 0.0495(6) 0.092(4) Uani 1 1 d . . .
H15A H 0.8127 -0.0391 0.0052 0.110 Uiso 1 1 calc R . .
C16 C 0.8293(11) 0.0459(9) 0.0804(6) 0.077(4) Uani 1 1 d . . .
H16A H 0.9151 0.0405 0.0563 0.092 Uiso 1 1 calc R . .
C17 C 0.7686(10) 0.1030(7) 0.1470(5) 0.054(3) Uani 1 1 d . . .
C18 C 0.6344(10) 0.1095(7) 0.1833(5) 0.046(3) Uani 1 1 d . . .
C19 C 0.4279(10) 0.0728(8) 0.1830(5) 0.058(3) Uani 1 1 d . . .
H19A H 0.3964 0.1083 0.2314 0.069 Uiso 1 1 calc R . .
C20 C 0.3447(12) 0.1417(9) 0.1287(6) 0.089(4) Uani 1 1 d . . .
H20A H 0.3547 0.2107 0.1194 0.134 Uiso 1 1 calc R . .
H20B H 0.2540 0.1511 0.1508 0.134 Uiso 1 1 calc R . .
H20C H 0.3725 0.1068 0.0814 0.134 Uiso 1 1 calc R . .
C21 C 0.4046(12) -0.0351(9) 0.1969(7) 0.094(4) Uani 1 1 d . . .
H21A H 0.4544 -0.0808 0.2319 0.141 Uiso 1 1 calc R . .
H21B H 0.4319 -0.0695 0.1495 0.141 Uiso 1 1 calc R . .
H21C H 0.3128 -0.0222 0.2179 0.141 Uiso 1 1 calc R . .
C22 C 0.8399(10) 0.1592(8) 0.1758(5) 0.059(3) Uani 1 1 d . . .
H22A H 0.7828 0.1940 0.2227 0.070 Uiso 1 1 calc R . .
C23 C 0.8677(11) 0.2462(9) 0.1174(6) 0.088(4) Uani 1 1 d . . .
H23A H 0.7867 0.2958 0.1064 0.132 Uiso 1 1 calc R . .
H23B H 0.9258 0.2134 0.0715 0.132 Uiso 1 1 calc R . .
H23C H 0.9080 0.2843 0.1377 0.132 Uiso 1 1 calc R . .
C24 C 0.9685(12) 0.0804(10) 0.1941(7) 0.095(4) Uani 1 1 d . . .
H24A H 0.9505 0.0264 0.2314 0.143 Uiso 1 1 calc R . .
H24B H 1.0090 0.1188 0.2139 0.143 Uiso 1 1 calc R . .
H24C H 1.0268 0.0467 0.1485 0.143 Uiso 1 1 calc R . .
C25 C 0.2279(10) 0.4371(8) 0.3515(5) 0.049(3) Uani 1 1 d . . .
C26 C 0.1355(11) 0.4536(9) 0.3097(6) 0.063(3) Uani 1 1 d . . .
C27 C 0.0304(12) 0.5513(11) 0.3141(6) 0.079(3) Uani 1 1 d . . .
H27A H -0.0318 0.5628 0.2862 0.094 Uiso 1 1 calc R . .
C28 C 0.0160(12) 0.6324(10) 0.3595(7) 0.078(4) Uani 1 1 d . . .
H28A H -0.0545 0.6972 0.3617 0.093 Uiso 1 1 calc R . .
C29 C 0.1085(12) 0.6141(10) 0.4007(6) 0.066(3) Uani 1 1 d . . .
H29A H 0.0987 0.6678 0.4313 0.079 Uiso 1 1 calc R . .
C30 C 0.2164(11) 0.5186(8) 0.3987(5) 0.050(3) Uani 1 1 d . . .
C31 C 0.3112(11) 0.5088(8) 0.4462(5) 0.065(3) Uani 1 1 d . . .
H31A H 0.3834 0.4396 0.4364 0.078 Uiso 1 1 calc R . .
C32 C 0.3703(11) 0.5977(8) 0.4259(6) 0.076(3) Uani 1 1 d . . .
H32A H 0.4131 0.5968 0.3728 0.114 Uiso 1 1 calc R . .
H32B H 0.4332 0.5858 0.4558 0.114 Uiso 1 1 calc R . .
H32C H 0.3017 0.6664 0.4366 0.114 Uiso 1 1 calc R . .
C33 C 0.2476(13) 0.5103(10) 0.5328(6) 0.097(4) Uani 1 1 d . . .
H33A H 0.2123 0.4534 0.5473 0.146 Uiso 1 1 calc R . .
H33B H 0.1782 0.5784 0.5442 0.146 Uiso 1 1 calc R . .
H33C H 0.3129 0.4999 0.5606 0.146 Uiso 1 1 calc R . .
C34 C 0.1427(11) 0.3668(10) 0.2617(6) 0.078(3) Uani 1 1 d . . .
H34A H 0.2359 0.3233 0.2445 0.094 Uiso 1 1 calc R . .
C35 C 0.0744(16) 0.2907(13) 0.3104(8) 0.152(7) Uani 1 1 d . . .
H35A H 0.1106 0.2627 0.3543 0.228 Uiso 1 1 calc R . .
H35B H 0.0881 0.2322 0.2806 0.228 Uiso 1 1 calc R . .
H35C H -0.0181 0.3298 0.3265 0.228 Uiso 1 1 calc R . .
C36 C 0.0888(13) 0.4114(12) 0.1898(8) 0.124(5) Uani 1 1 d . . .
H36A H 0.1322 0.4587 0.1605 0.185 Uiso 1 1 calc R . .
H36B H -0.0040 0.4505 0.2044 0.185 Uiso 1 1 calc R . .
H36C H 0.1045 0.3528 0.1596 0.185 Uiso 1 1 calc R . .
C37 C 0.3378(11) 0.2603(8) 0.4024(5) 0.061(3) Uani 1 1 d . . .
C38 C 0.4358(11) 0.1606(8) 0.4042(5) 0.075(4) Uani 1 1 d . . .
H38A H 0.4257 0.1208 0.4502 0.090 Uiso 1 1 calc R . .
C39 C 0.2195(11) 0.2800(8) 0.4711(5) 0.089(4) Uani 1 1 d . . .
H39A H 0.1568 0.3509 0.4656 0.134 Uiso 1 1 calc R . .
H39B H 0.2485 0.2738 0.5171 0.134 Uiso 1 1 calc R . .
H39C H 0.1792 0.2275 0.4737 0.134 Uiso 1 1 calc R . .
C40 C 0.275(2) 0.6968(16) 0.2121(9) 0.171(8) Uani 1 1 d . . .
H40A H 0.2914 0.7379 0.2453 0.206 Uiso 1 1 calc R . .
H40B H 0.2631 0.6328 0.2405 0.206 Uiso 1 1 calc R . .
C41 C 0.160(3) 0.761(3) 0.1840(16) 0.30(2) Uani 1 1 d . . .
H41A H 0.0896 0.7327 0.2064 0.356 Uiso 1 1 calc R . .
H41B H 0.1302 0.8345 0.1987 0.356 Uiso 1 1 calc R . .
C42 C 0.186(3) 0.759(3) 0.1125(16) 0.237(13) Uani 1 1 d . . .
H42A H 0.1522 0.8315 0.0907 0.285 Uiso 1 1 calc R . .
H42B H 0.1435 0.7161 0.0982 0.285 Uiso 1 1 calc R . .
C43 C 0.326(3) 0.7135(17) 0.0829(10) 0.215(12) Uani 1 1 d . . .
H43A H 0.3478 0.6577 0.0480 0.258 Uiso 1 1 calc R . .
H43B H 0.3606 0.7686 0.0567 0.258 Uiso 1 1 calc R . .
C44B C 0.713(3) 0.638(3) 0.1360(17) 0.118(9) Uiso 0.50 1 d P . .
C44A C 0.638(4) 0.703(3) 0.0697(19) 0.149(12) Uiso 0.50 1 d P . .
C45B C 0.803(4) 0.697(3) 0.0911(19) 0.123(11) Uiso 0.50 1 d P . .
C45A C 0.862(3) 0.627(3) 0.0783(17) 0.106(9) Uiso 0.50 1 d P . .
C46A C 0.844(3) 0.632(3) 0.0155(16) 0.101(8) Uiso 0.50 1 d P . .
C46B C 0.773(4) 0.710(3) 0.033(2) 0.131(11) Uiso 0.50 1 d P . .
C47B C 0.744(4) 0.573(3) 0.0171(19) 0.121(12) Uiso 0.50 1 d P . .
C47A C 0.793(4) 0.534(4) 0.043(3) 0.153(16) Uiso 0.50 1 d P . .

loop_
_atom_site_aniso_label
_atom_site_aniso_U_11
_atom_site_aniso_U_22
_atom_site_aniso_U_33
_atom_site_aniso_U_23
_atom_site_aniso_U_13
_atom_site_aniso_U_12
Ni1 0.0470(8) 0.0361(7) 0.0438(6) 0.0028(5) 0.0063(6) -0.0148(7)
Br1 0.0733(9) 0.0557(7) 0.0708(7) 0.0017(6) -0.0027(6) -0.0336(7)
Br2 0.0919(10) 0.0798(9) 0.0587(6) 0.0182(6) -0.0171(6) -0.0415(8)
P1 0.0616(19) 0.0341(15) 0.0456(13) 0.0041(12) -0.0019(13) -0.0156(15)
N1 0.043(5) 0.024(4) 0.040(4) -0.004(3) -0.001(4) -0.007(4)
N2 0.035(5) 0.042(5) 0.049(4) -0.004(4) 0.019(4) -0.008(5)
O1 0.092(7) 0.092(7) 0.092(6) 0.017(6) 0.000(6) -0.012(6)
O2 0.147(9) 0.094(7) 0.082(5) 0.007(5) 0.018(6) -0.078(7)
Li1 0.109(17) 0.054(12) 0.086(12) 0.028(10) -0.021(12) -0.042(13)
C1 0.084(9) 0.054(7) 0.045(5) 0.008(5) -0.023(6) -0.035(7)
C2 0.132(12) 0.052(8) 0.126(10) 0.017(7) -0.097(10) -0.028(9)
C3 0.174(17) 0.107(13) 0.182(15) 0.041(11) -0.146(14) -0.054(13)
C4 0.135(15) 0.151(16) 0.117(11) 0.034(11) -0.079(11) -0.083(14)
C5 0.144(14) 0.093(11) 0.090(9) 0.005(8) -0.049(9) -0.076(11)
C6 0.121(11) 0.064(8) 0.078(7) 0.012(6) -0.040(8) -0.063(8)
C7 0.065(8) 0.041(6) 0.056(6) 0.015(5) -0.012(6) -0.025(6)
C8 0.088(10) 0.060(8) 0.099(9) 0.020(7) 0.002(7) -0.026(8)
C9 0.197(19) 0.067(10) 0.137(12) 0.035(9) -0.040(12) -0.101(12)
C10 0.153(16) 0.032(8) 0.146(13) 0.018(8) -0.068(12) -0.032(10)
C11 0.087(10) 0.029(7) 0.111(9) -0.009(6) -0.032(8) -0.006(7)
C12 0.059(8) 0.045(7) 0.072(7) -0.007(6) -0.001(6) -0.015(6)
C13 0.072(8) 0.044(6) 0.043(5) -0.003(5) -0.003(5) -0.030(6)
C14 0.090(10) 0.064(8) 0.070(7) -0.017(6) -0.010(7) -0.033(8)
C15 0.108(11) 0.093(10) 0.073(7) -0.040(7) 0.027(8) -0.055(9)
C16 0.068(8) 0.084(9) 0.068(7) -0.019(7) 0.022(6) -0.036(8)
C17 0.056(7) 0.045(6) 0.047(5) -0.003(5) 0.013(5) -0.017(6)
C18 0.058(7) 0.034(6) 0.041(5) 0.003(4) -0.004(5) -0.017(6)
C19 0.051(7) 0.067(8) 0.063(6) -0.012(6) -0.022(6) -0.019(6)
C20 0.089(10) 0.086(9) 0.092(8) -0.026(7) -0.025(8) -0.018(8)
C21 0.093(10) 0.100(10) 0.107(9) -0.003(8) -0.022(8) -0.057(9)
C22 0.050(7) 0.054(7) 0.056(6) -0.007(5) 0.010(5) -0.015(7)
C23 0.068(8) 0.079(9) 0.096(8) -0.012(7) 0.020(7) -0.028(8)
C24 0.079(10) 0.094(10) 0.101(9) -0.017(8) -0.008(8) -0.023(9)
C25 0.035(7) 0.045(7) 0.050(6) 0.005(5) 0.013(5) -0.015(6)
C26 0.042(7) 0.051(8) 0.074(7) -0.002(6) 0.004(6) -0.006(7)
C27 0.059(9) 0.081(10) 0.076(8) 0.004(7) -0.010(7) -0.010(9)
C28 0.050(8) 0.058(8) 0.080(8) -0.001(7) 0.010(7) 0.011(7)
C29 0.060(8) 0.064(9) 0.058(6) -0.010(6) 0.011(6) -0.018(8)
C30 0.050(7) 0.037(7) 0.058(6) -0.001(5) 0.001(6) -0.019(7)
C31 0.068(8) 0.046(7) 0.068(6) -0.005(5) 0.005(6) -0.019(6)
C32 0.077(9) 0.070(8) 0.083(7) -0.014(6) 0.002(6) -0.038(7)
C33 0.136(12) 0.089(9) 0.073(7) 0.008(7) -0.022(8) -0.052(10)
C34 0.049(8) 0.092(9) 0.090(8) -0.022(8) -0.002(7) -0.024(7)
C35 0.175(17) 0.176(16) 0.142(12) -0.052(11) 0.031(11) -0.133(15)
C36 0.094(11) 0.134(13) 0.135(12) -0.053(11) -0.037(10) -0.007(10)
C37 0.078(9) 0.048(7) 0.045(5) -0.007(5) 0.024(5) -0.033(7)
C38 0.088(9) 0.043(7) 0.052(6) 0.007(5) 0.024(6) -0.008(7)
C39 0.094(9) 0.060(7) 0.068(7) 0.000(6) 0.046(7) -0.021(7)
C40 0.166(19) 0.147(17) 0.094(11) 0.025(11) 0.027(13) 0.013(15)
C41 0.14(2) 0.31(4) 0.23(3) 0.14(3) 0.05(2) 0.05(2)
C42 0.15(2) 0.30(4) 0.21(3) 0.02(3) -0.06(2) 0.00(3)
C43 0.24(3) 0.17(2) 0.089(12) 0.005(12) -0.015(16) 0.06(2)

loop_
_atom_type_symbol
_atom_type_description
_atom_type_scat_dispersion_real
_atom_type_scat_dispersion_imag
_atom_type_scat_source
C C 0.0033 0.0016 'International Tables Vol C Tables 4.2.6.8 and 6.1.1.4'
H H 0.0000 0.0000 'International Tables Vol C Tables 4.2.6.8 and 6.1.1.4'
N N 0.0061 0.0033 'International Tables Vol C Tables 4.2.6.8 and 6.1.1.4'
P P 0.1023 0.0942 'International Tables Vol C Tables 4.2.6.8 and 6.1.1.4'
Ni Ni 0.3393 1.1124 'International Tables Vol C Tables 4.2.6.8 and 6.1.1.4'
Br Br -0.2901 2.4595 'International Tables Vol C Tables 4.2.6.8 and 6.1.1.4'
Li Li -0.0003 0.0001 'International Tables Vol C Tables 4.2.6.8 and 6.1.1.4'
O O 0.0106 0.0060 'International Tables Vol C Tables 4.2.6.8 and 6.1.1.4'

loop_
_geom_angle_atom_site_label_1
_geom_angle_atom_site_label_2
_geom_angle_atom_site_label_3
_geom_angle
_geom_angle_site_symmetry_1
_geom_angle_site_symmetry_3
_geom_angle_publ_flag
N2 Ni1 N1 100.9(3) . . ?
N2 Ni1 Br2 129.5(2) . . ?
N1 Ni1 Br2 108.72(19) . . ?
N2 Ni1 Br1 105.6(2) . . ?
N1 Ni1 Br1 117.1(2) . . ?
Br2 Ni1 Br1 96.11(5) . . ?
Ni1 Br1 Li1 83.8(4) . . ?
Ni1 Br2 Li1 84.7(4) . . ?
N1 P1 C38 111.0(5) . . ?
N1 P1 C7 112.7(4) . . ?
C38 P1 C7 109.7(5) . . ?
N1 P1 C1 113.6(4) . . ?
C38 P1 C1 107.5(5) . . ?
C7 P1 C1 102.1(5) . . ?
C18 N1 P1 121.7(5) . . ?
C18 N1 Ni1 120.1(5) . . ?
P1 N1 Ni1 118.2(3) . . ?
C37 N2 C25 120.7(7) . . ?
C37 N2 Ni1 124.1(7) . . ?
C25 N2 Ni1 115.2(5) . . ?
C40 O1 C43 108.2(13) . . ?
C40 O1 Li1 122.5(11) . . ?
C43 O1 Li1 121.8(12) . . ?
C44B O2 C47A 100(2) . . ?
C44B O2 C47B 114.4(19) . . ?
C47A O2 C47B 34(2) . . ?
C44B O2 C44A 68.1(17) . . ?
C47A O2 C44A 105(2) . . ?
C47B O2 C44A 82.5(19) . . ?
C44B O2 Li1 115.6(14) . . ?
C47A O2 Li1 131.4(19) . . ?
C47B O2 Li1 130.0(16) . . ?
C44A O2 Li1 118.1(17) . . ?
O2 Li1 O1 101.1(8) . . ?
O2 Li1 Br2 131.6(10) . . ?
O1 Li1 Br2 105.4(9) . . ?
O2 Li1 Br1 106.1(10) . . ?
O1 Li1 Br1 123.1(9) . . ?
Br2 Li1 Br1 92.2(5) . . ?
C2 C1 C6 116.3(10) . . ?
C2 C1 P1 126.4(8) . . ?
C6 C1 P1 117.2(9) . . ?
C3 C2 C1 122.0(12) . . ?
C2 C3 C4 121.2(15) . . ?
C3 C4 C5 118.5(13) . . ?
C6 C5 C4 119.6(12) . . ?
C5 C6 C1 122.2(12) . . ?
C12 C7 C8 117.6(9) . . ?
C12 C7 P1 121.9(7) . . ?
C8 C7 P1 120.4(8) . . ?
C9 C8 C7 119.4(12) . . ?
C10 C9 C8 121.4(13) . . ?
C11 C10 C9 119.2(11) . . ?
C10 C11 C12 121.3(12) . . ?
C11 C12 C7 121.1(10) . . ?
C18 C13 C14 119.5(10) . . ?
C18 C13 C19 122.3(8) . . ?
C14 C13 C19 118.2(10) . . ?
C13 C14 C15 121.5(10) . . ?
C16 C15 C14 119.2(10) . . ?
C15 C16 C17 123.0(10) . . ?
C16 C17 C18 117.0(9) . . ?
C16 C17 C22 119.9(9) . . ?
C18 C17 C22 123.0(8) . . ?
C13 C18 N1 121.6(8) . . ?
C13 C18 C17 119.7(8) . . ?
N1 C18 C17 118.7(8) . . ?
C20 C19 C13 109.8(8) . . ?
C20 C19 C21 106.7(9) . . ?
C13 C19 C21 114.7(9) . . ?
C17 C22 C23 110.3(9) . . ?
C17 C22 C24 112.1(8) . . ?
C23 C22 C24 109.7(9) . . ?
C26 C25 N2 118.7(9) . . ?
C26 C25 C30 121.0(11) . . ?
N2 C25 C30 120.3(10) . . ?
C25 C26 C27 118.8(11) . . ?
C25 C26 C34 121.9(11) . . ?
C27 C26 C34 119.2(12) . . ?
C26 C27 C28 121.8(12) . . ?
C29 C28 C27 118.4(12) . . ?
C28 C29 C30 122.9(11) . . ?
C29 C30 C25 117.1(10) . . ?
C29 C30 C31 117.7(10) . . ?
C25 C30 C31 125.2(10) . . ?
C30 C31 C32 112.7(9) . . ?
C30 C31 C33 112.7(9) . . ?
C32 C31 C33 107.9(9) . . ?
C26 C34 C36 113.8(11) . . ?
C26 C34 C35 110.8(9) . . ?
C36 C34 C35 110.8(11) . . ?
N2 C37 C38 126.2(8) . . ?
N2 C37 C39 118.9(9) . . ?
C38 C37 C39 114.9(8) . . ?
C37 C38 P1 131.1(7) . . ?
O1 C40 C41 106.4(16) . . ?
C42 C41 C40 110(3) . . ?
C41 C42 C43 110(3) . . ?
O1 C43 C42 103.9(16) . . ?
O2 C44B C45B 116(2) . . ?
O2 C44B C44A 59.7(18) . . ?
C45B C44B C44A 78(2) . . ?
O2 C44B C45A 99(2) . . ?
C45B C44B C45A 33.5(16) . . ?
C44A C44B C45A 92(2) . . ?
O2 C44A C46B 102(3) . . ?
O2 C44A C44B 52.2(17) . . ?
C46B C44A C44B 81(2) . . ?
O2 C44A C47B 46.4(15) . . ?
C46B C44A C47B 72(2) . . ?
C44B C44A C47B 82(2) . . ?
O2 C44A C45B 88(2) . . ?
C46B C44A C45B 36.0(16) . . ?
C44B C44A C45B 48.5(17) . . ?
C47B C44A C45B 85(2) . . ?
C45A C45B C46B 91(4) . . ?
C45A C45B C44B 84(3) . . ?
C46B C45B C44B 99(3) . . ?
C45A C45B C46A 48(3) . . ?
C46B C45B C46A 43(2) . . ?
C44B C45B C46A 95(2) . . ?
C45A C45B C44A 105(4) . . ?
C46B C45B C44A 51(2) . . ?
C44B C45B C44A 53.7(18) . . ?
C46A C45B C44A 74(2) . . ?
C45B C45A C46A 96(4) . . ?
C45B C45A C46B 50(3) . . ?
C46A C45A C46B 45(2) . . ?
C45B C45A C44B 62(3) . . ?
C46A C45A C44B 103(3) . . ?
C46B C45A C44B 79(2) . . ?
C45B C45A C47A 116(4) . . ?
C46A C45A C47A 55(2) . . ?
C46B C45A C47A 81(2) . . ?
C44B C45A C47A 71.2(19) . . ?
C46B C46A C45A 82(3) . . ?
C46B C46A C47A 115(3) . . ?
C45A C46A C47A 87(3) . . ?
C46B C46A C47B 99(3) . . ?
C45A C46A C47B 110(3) . . ?
C47A C46A C47B 29.6(19) . . ?
C46B C46A C45B 46(2) . . ?
C45A C46A C45B 36(2) . . ?
C47A C46A C45B 104(2) . . ?
C47B C46A C45B 111(2) . . ?
C46A C46B C45B 91(4) . . ?
C46A C46B C45A 52(2) . . ?
C45B C46B C45A 39(2) . . ?
C46A C46B C44A 111(3) . . ?
C45B C46B C44A 93(3) . . ?
C45A C46B C44A 104(3) . . ?
C47A C47B O2 73(4) . . ?
C47A C47B C46A 75(4) . . ?
O2 C47B C46A 101(2) . . ?
C47A C47B C44A 108(5) . . ?
O2 C47B C44A 51.1(15) . . ?
C46A C47B C44A 75(2) . . ?
C47B C47A O2 73(5) . . ?
C47B C47A C46A 75(5) . . ?
O2 C47A C46A 101(3) . . ?
C47B C47A C45A 105(5) . . ?
O2 C47A C45A 87(2) . . ?
C46A C47A C45A 38.0(15) . . ?

loop_
_geom_bond_atom_site_label_1
_geom_bond_atom_site_label_2
_geom_bond_distance
_geom_bond_site_symmetry_2
_geom_bond_publ_flag
Ni1 N2 1.987(6) . ?
Ni1 N1 2.001(6) . ?
Ni1 Br2 2.4426(19) . ?
Ni1 Br1 2.4586(18) . ?
Br1 Li1 2.543(19) . ?
Br2 Li1 2.515(18) . ?
P1 N1 1.627(6) . ?
P1 C38 1.730(10) . ?
P1 C7 1.822(9) . ?
P1 C1 1.826(11) . ?
N1 C18 1.432(10) . ?
N2 C37 1.336(11) . ?
N2 C25 1.433(11) . ?
O1 C40 1.359(16) . ?
O1 C43 1.440(19) . ?
O1 Li1 1.99(2) . ?
O2 C44B 1.38(3) . ?
O2 C47A 1.41(4) . ?
O2 C47B 1.41(3) . ?
O2 C44A 1.51(4) . ?
O2 Li1 1.930(19) . ?
C1 C2 1.395(14) . ?
C1 C6 1.414(13) . ?
C2 C3 1.360(16) . ?
C3 C4 1.379(18) . ?
C4 C5 1.415(19) . ?
C5 C6 1.362(15) . ?
C7 C12 1.403(12) . ?
C7 C8 1.405(12) . ?
C8 C9 1.394(15) . ?
C9 C10 1.370(18) . ?
C10 C11 1.360(16) . ?
C11 C12 1.365(13) . ?
C13 C18 1.384(12) . ?
C13 C14 1.393(13) . ?
C13 C19 1.534(13) . ?
C14 C15 1.393(14) . ?
C15 C16 1.351(14) . ?
C16 C17 1.402(13) . ?
C17 C18 1.456(12) . ?
C17 C22 1.513(13) . ?
C19 C20 1.516(13) . ?
C19 C21 1.539(13) . ?
C22 C23 1.525(12) . ?
C22 C24 1.530(14) . ?
C25 C26 1.385(14) . ?
C25 C30 1.435(13) . ?
C26 C27 1.394(15) . ?
C26 C34 1.521(14) . ?
C27 C28 1.396(15) . ?
C28 C29 1.375(15) . ?
C29 C30 1.394(14) . ?
C30 C31 1.507(14) . ?
C31 C32 1.528(12) . ?
C31 C33 1.550(13) . ?
C34 C36 1.542(16) . ?
C34 C35 1.543(14) . ?
C37 C38 1.382(14) . ?
C37 C39 1.535(11) . ?
C40 C41 1.44(3) . ?
C41 C42 1.26(3) . ?
C42 C43 1.44(3) . ?
C44B C45B 1.51(4) . ?
C44B C44A 1.62(4) . ?
C44B C45A 1.70(4) . ?
C44A C46B 1.53(4) . ?
C44A C47B 1.92(5) . ?
C44A C45B 1.97(5) . ?
C45B C45A 0.94(4) . ?
C45B C46B 1.16(4) . ?
C45B C46A 1.60(4) . ?
C45A C46A 1.21(3) . ?
C45A C46B 1.51(5) . ?
C45A C47A 1.95(5) . ?
C46A C46B 1.08(4) . ?
C46A C47A 1.60(5) . ?
C46A C47B 1.60(4) . ?
C47B C47A 0.82(5) . ?
